data_7718084
loop_
_publ_author_name
'Seuffert, Marcel T.'
'Sedykh, Alexander E.'
'Sch&#xe4;fer, Thomas C'
'Becker, Jonathan'
'M&#xfc;ller-Buschbaum, Klaus'

_publ_section_title
;
 Homoleptic coordination polymers and complexes of transition metals with
 2-(1,2,4-1<i>H</i>-triazol-3-yl) pyridine and tuning towards white-light
 emission.
;
_journal_issue 12
_journal_name_full 'Dalton transactions (Cambridge, England : 2003)'
_journal_page_first 5075
_journal_page_last 5090
_journal_paper_doi 10.1039/d4dt03149k
_journal_volume 54
_journal_year 2025
_chemical_formula_moiety 'C14 H12 Cl2 Co N8'
_chemical_formula_sum 'C14 H12 Cl2 Co N8'
_chemical_formula_weight 422.15
_space_group_crystal_system triclinic
_space_group_IT_number 2
_space_group_name_Hall '-P 1'
_space_group_name_H-M_alt 'P -1'
_atom_sites_solution_hydrogens geom
_atom_sites_solution_primary dual
_atom_sites_solution_secondary difmap
_audit_creation_method SHELXL-2018/3
_audit_update_record
;
2025-01-23 deposited with the CCDC.	2025-02-18 downloaded from the CCDC.
;
_cell_angle_alpha 81.031(17)
_cell_angle_beta 71.617(13)
_cell_angle_gamma 66.102(11)
_cell_formula_units_Z 1
_cell_length_a 6.454(3)
_cell_length_b 7.869(3)
_cell_length_c 9.084(4)
_cell_measurement_reflns_used 9588
_cell_measurement_temperature 100(2)
_cell_measurement_theta_max 30.76
_cell_measurement_theta_min 2.36
_cell_volume 400.1(3)
_computing_cell_refinement 'SAINT v8.40b (Bruker AXS Inc., 2019)'
_computing_data_collection 'APEX3 Version 2016.1 (Bruker AXS Inc.)'
_computing_data_reduction 'SAINT v8.40b (Bruker AXS Inc., 2019)'
_computing_molecular_graphics shelXle
_computing_publication_material 'SHELXL-2018/3 (Sheldrick, 2018)'
_computing_structure_refinement 'SHELXL-2018/3 (Sheldrick, 2018)'
_computing_structure_solution 'SHELXT 2018/2 (Sheldrick, 2018)'
_diffrn_ambient_temperature 100(2)
_diffrn_detector_area_resol_mean 8.333
_diffrn_measured_fraction_theta_full 1.000
_diffrn_measured_fraction_theta_max 1.000
_diffrn_measurement_device_type 'Bruker X8-APEX II'
_diffrn_measurement_method '\f and \w scans'
_diffrn_radiation_monochromator 'multi-layer mirror'
_diffrn_radiation_type MoK\a
_diffrn_radiation_wavelength 0.71073
_diffrn_reflns_av_R_equivalents 0.0469
_diffrn_reflns_av_unetI/netI 0.0234
_diffrn_reflns_Laue_measured_fraction_full 1.000
_diffrn_reflns_Laue_measured_fraction_max 1.000
_diffrn_reflns_limit_h_max 9
_diffrn_reflns_limit_h_min -9
_diffrn_reflns_limit_k_max 11
_diffrn_reflns_limit_k_min -11
_diffrn_reflns_limit_l_max 12
_diffrn_reflns_limit_l_min -12
_diffrn_reflns_number 28943
_diffrn_reflns_point_group_measured_fraction_full 1.000
_diffrn_reflns_point_group_measured_fraction_max 1.000
_diffrn_reflns_theta_full 25.242
_diffrn_reflns_theta_max 30.503
_diffrn_reflns_theta_min 2.364
_diffrn_source 'rotating-anode (Nonius FR-591)'
_exptl_absorpt_coefficient_mu 1.423
_exptl_absorpt_correction_T_max 0.8879
_exptl_absorpt_correction_T_min 0.7826
_exptl_absorpt_correction_type multi-scan
_exptl_absorpt_process_details SADABS-2016/2
_exptl_crystal_colour pink
_exptl_crystal_density_diffrn 1.752
_exptl_crystal_density_method 'not measured'
_exptl_crystal_description block
_exptl_crystal_F_000 213
_exptl_crystal_size_max 0.178
_exptl_crystal_size_mid 0.077
_exptl_crystal_size_min 0.063
_refine_diff_density_max 0.511
_refine_diff_density_min -0.347
_refine_diff_density_rms 0.067
_refine_ls_extinction_method none
_refine_ls_goodness_of_fit_ref 1.063
_refine_ls_hydrogen_treatment mixed
_refine_ls_matrix_type full
_refine_ls_number_parameters 116
_refine_ls_number_reflns 2447
_refine_ls_number_restraints 0
_refine_ls_restrained_S_all 1.063
_refine_ls_R_factor_all 0.0287
_refine_ls_R_factor_gt 0.0234
_refine_ls_shift/su_max 0.000
_refine_ls_shift/su_mean 0.000
_refine_ls_structure_factor_coef Fsqd
_refine_ls_weighting_details 'w=1/[\s^2^(Fo^2^)+(0.0226P)^2^+0.2515P] where P=(Fo^2^+2Fc^2^)/3'
_refine_ls_weighting_scheme calc
_refine_ls_wR_factor_gt 0.0550
_refine_ls_wR_factor_ref 0.0577
_reflns_Friedel_coverage 0.000
_reflns_number_gt 2168
_reflns_number_total 2447
_reflns_threshold_expression 'I > 2\s(I)'
_cod_data_source_file d4dt03149k2.cif
_cod_data_source_block CoCl2(Hpt)2
_cod_depositor_comments
;
The following automatic conversions were performed:

data item '_atom_sites_solution_secondary' value 'diffmap' was
changed to 'difmap'.

Automatic conversion script
Id: cif_fix_values 8170 2020-07-09 18:12:32Z antanas 

 Adding full bibliography for 7718082--7718095.cif.
;
_cod_database_code 7718084
_shelx_shelxl_version_number 2018/3
_shelx_space_group_comment
;
The symmetry employed for this shelxl refinement is uniquely defined
by the following loop, which should always be used as a source of
symmetry information in preference to the above space-group names.
They are only intended as comments.
;
_shelx_estimated_absorpt_t_min 0.786
_shelx_estimated_absorpt_t_max 0.916

loop_
_space_group_symop_operation_xyz
'x, y, z'
'-x, -y, -z'

loop_
_atom_site_label
_atom_site_type_symbol
_atom_site_fract_x
_atom_site_fract_y
_atom_site_fract_z
_atom_site_U_iso_or_equiv
_atom_site_adp_type
_atom_site_occupancy
_atom_site_site_symmetry_order
_atom_site_calc_flag
_atom_site_refinement_flags_posn
_atom_site_refinement_flags_adp
_atom_site_refinement_flags_occupancy
_atom_site_disorder_assembly
_atom_site_disorder_group
Co1 Co 0.500000 0.500000 0.500000 0.00777(7) Uani 1 2 d S . P . .
Cl2 Cl 0.64887(5) 0.73194(4) 0.33495(3) 0.01042(7) Uani 1 1 d . . . . .
N1_1 N 0.46140(19) 0.41552(15) 0.29987(12) 0.0093(2) Uani 1 1 d . . . . .
C2_1 C 0.6428(2) 0.26612(17) 0.22761(14) 0.0094(2) Uani 1 1 d . . . . .
C3_1 C 0.6407(2) 0.18848(19) 0.10127(15) 0.0133(2) Uani 1 1 d . . . . .
H3_1 H 0.770591 0.082028 0.054466 0.016 Uiso 1 1 calc R U . . .
C4_1 C 0.4443(2) 0.2700(2) 0.04480(16) 0.0147(3) Uani 1 1 d . . . . .
H4_1 H 0.437634 0.220490 -0.041783 0.018 Uiso 1 1 calc R U . . .
C5_1 C 0.2584(2) 0.42467(19) 0.11696(16) 0.0140(3) Uani 1 1 d . . . . .
H5_1 H 0.122334 0.483221 0.080336 0.017 Uiso 1 1 calc R U . . .
C6_1 C 0.2738(2) 0.49276(18) 0.24346(15) 0.0123(2) Uani 1 1 d . . . . .
H6_1 H 0.145663 0.598886 0.292268 0.015 Uiso 1 1 calc R U . . .
C7_1 C 0.8449(2) 0.19775(17) 0.29197(14) 0.0095(2) Uani 1 1 d . . . . .
N8_1 N 1.0465(2) 0.05717(15) 0.23932(13) 0.0122(2) Uani 1 1 d . . . . .
N9_1 N 1.1736(2) 0.05692(15) 0.33357(13) 0.0113(2) Uani 1 1 d . . . . .
H9_1 H 1.311(3) -0.0176(17) 0.32815(18) 0.014 Uiso 1 1 calc R U . . .
C10_1 C 1.0497(2) 0.19145(17) 0.43566(15) 0.0105(2) Uani 1 1 d . . . . .
H10_1 H 1.104378 0.216689 0.512243 0.013 Uiso 1 1 calc R U . . .
N11_1 N 0.83703(18) 0.28515(14) 0.41360(12) 0.0091(2) Uani 1 1 d . . . . .

loop_
_atom_site_aniso_label
_atom_site_aniso_U_11
_atom_site_aniso_U_22
_atom_site_aniso_U_33
_atom_site_aniso_U_23
_atom_site_aniso_U_13
_atom_site_aniso_U_12
Co1 0.00598(11) 0.00825(11) 0.00811(12) -0.00153(8) -0.00316(8) -0.00039(8)
Cl2 0.00788(13) 0.01064(13) 0.01184(14) 0.00028(10) -0.00403(10) -0.00189(10)
N1_1 0.0077(5) 0.0108(5) 0.0089(5) 0.0001(4) -0.0027(4) -0.0029(4)
C2_1 0.0084(5) 0.0105(5) 0.0090(5) -0.0003(4) -0.0023(4) -0.0034(4)
C3_1 0.0134(6) 0.0146(6) 0.0110(6) -0.0033(5) -0.0020(5) -0.0045(5)
C4_1 0.0166(6) 0.0202(6) 0.0108(6) -0.0008(5) -0.0056(5) -0.0090(5)
C5_1 0.0136(6) 0.0181(6) 0.0133(6) 0.0025(5) -0.0076(5) -0.0072(5)
C6_1 0.0101(6) 0.0139(6) 0.0123(6) 0.0005(5) -0.0046(5) -0.0033(5)
C7_1 0.0086(5) 0.0096(5) 0.0090(5) -0.0007(4) -0.0017(4) -0.0026(4)
N8_1 0.0096(5) 0.0125(5) 0.0126(5) -0.0020(4) -0.0034(4) -0.0017(4)
N9_1 0.0072(5) 0.0108(5) 0.0131(5) 0.0001(4) -0.0035(4) -0.0005(4)
C10_1 0.0088(5) 0.0108(5) 0.0106(6) 0.0004(4) -0.0030(4) -0.0026(4)
N11_1 0.0081(5) 0.0098(5) 0.0089(5) -0.0002(4) -0.0027(4) -0.0027(4)

loop_
_atom_type_symbol
_atom_type_description
_atom_type_scat_dispersion_real
_atom_type_scat_dispersion_imag
_atom_type_scat_source
C C 0.0033 0.0016 'International Tables Vol C Tables 4.2.6.8 and 6.1.1.4'
H H 0.0000 0.0000 'International Tables Vol C Tables 4.2.6.8 and 6.1.1.4'
N N 0.0061 0.0033 'International Tables Vol C Tables 4.2.6.8 and 6.1.1.4'
Cl Cl 0.1484 0.1585 'International Tables Vol C Tables 4.2.6.8 and 6.1.1.4'
Co Co 0.3494 0.9721 'International Tables Vol C Tables 4.2.6.8 and 6.1.1.4'

loop_
_geom_angle_atom_site_label_1
_geom_angle_atom_site_label_2
_geom_angle_atom_site_label_3
_geom_angle
_geom_angle_site_symmetry_1
_geom_angle_site_symmetry_3
_geom_angle_publ_flag
N11_1 Co1 N11_1 180.00(5) 2_666 . ?
N11_1 Co1 N1_1 77.80(5) 2_666 2_666 ?
N11_1 Co1 N1_1 102.20(5) . 2_666 ?
N11_1 Co1 N1_1 102.20(5) 2_666 . ?
N11_1 Co1 N1_1 77.80(5) . . ?
N1_1 Co1 N1_1 180.0 2_666 . ?
N11_1 Co1 Cl2 89.60(4) 2_666 2_666 ?
N11_1 Co1 Cl2 90.40(4) . 2_666 ?
N1_1 Co1 Cl2 89.62(4) 2_666 2_666 ?
N1_1 Co1 Cl2 90.38(4) . 2_666 ?
N11_1 Co1 Cl2 90.40(4) 2_666 . ?
N11_1 Co1 Cl2 89.60(4) . . ?
N1_1 Co1 Cl2 90.38(4) 2_666 . ?
N1_1 Co1 Cl2 89.62(4) . . ?
Cl2 Co1 Cl2 180.0 2_666 . ?
C6_1 N1_1 C2_1 117.55(11) . . ?
C6_1 N1_1 Co1 126.46(9) . . ?
C2_1 N1_1 Co1 115.95(8) . . ?
N1_1 C2_1 C3_1 123.15(12) . . ?
N1_1 C2_1 C7_1 113.62(11) . . ?
C3_1 C2_1 C7_1 123.21(12) . . ?
C2_1 C3_1 C4_1 118.48(12) . . ?
C2_1 C3_1 H3_1 120.8 . . ?
C4_1 C3_1 H3_1 120.8 . . ?
C5_1 C4_1 C3_1 118.85(13) . . ?
C5_1 C4_1 H4_1 120.6 . . ?
C3_1 C4_1 H4_1 120.6 . . ?
C4_1 C5_1 C6_1 119.02(12) . . ?
C4_1 C5_1 H5_1 120.5 . . ?
C6_1 C5_1 H5_1 120.5 . . ?
N1_1 C6_1 C5_1 122.94(12) . . ?
N1_1 C6_1 H6_1 118.5 . . ?
C5_1 C6_1 H6_1 118.5 . . ?
N8_1 C7_1 N11_1 114.52(11) . . ?
N8_1 C7_1 C2_1 125.53(12) . . ?
N11_1 C7_1 C2_1 119.92(11) . . ?
C7_1 N8_1 N9_1 101.92(11) . . ?
C10_1 N9_1 N8_1 111.15(11) . . ?
C10_1 N9_1 H9_1 124.4 . . ?
N8_1 N9_1 H9_1 124.4 . . ?
N9_1 C10_1 N11_1 109.34(12) . . ?
N9_1 C10_1 H10_1 125.3 . . ?
N11_1 C10_1 H10_1 125.3 . . ?
C10_1 N11_1 C7_1 103.06(10) . . ?
C10_1 N11_1 Co1 144.61(9) . . ?
C7_1 N11_1 Co1 112.22(8) . . ?

loop_
_geom_bond_atom_site_label_1
_geom_bond_atom_site_label_2
_geom_bond_distance
_geom_bond_site_symmetry_2
_geom_bond_publ_flag
Co1 N11_1 2.1362(13) 2_666 ?
Co1 N11_1 2.1362(13) . ?
Co1 N1_1 2.1460(13) 2_666 ?
Co1 N1_1 2.1460(13) . ?
Co1 Cl2 2.4822(8) 2_666 ?
Co1 Cl2 2.4822(8) . ?
N1_1 C6_1 1.3402(16) . ?
N1_1 C2_1 1.3506(16) . ?
C2_1 C3_1 1.3876(18) . ?
C2_1 C7_1 1.4656(18) . ?
C3_1 C4_1 1.3890(19) . ?
C3_1 H3_1 0.9500 . ?
C4_1 C5_1 1.386(2) . ?
C4_1 H4_1 0.9500 . ?
C5_1 C6_1 1.3874(19) . ?
C5_1 H5_1 0.9500 . ?
C6_1 H6_1 0.9500 . ?
C7_1 N8_1 1.3234(17) . ?
C7_1 N11_1 1.3673(16) . ?
N8_1 N9_1 1.3594(16) . ?
N9_1 C10_1 1.3314(17) . ?
N9_1 H9_1 0.833(18) . ?
C10_1 N11_1 1.3325(16) . ?
C10_1 H10_1 0.9500 . ?
